data_7058152
loop_
_publ_author_name
'Di, Min'
'Shen, Jingwen'
'Cui, Zheng'
'Zhang, Xiaoying'
'Zhang, Jingping'

_publ_section_title
;
 Assembly of metal--organic frameworks based on 4-connected
 3,3&#x2032;,5,5&#x2032;-azobenzenetetracarboxylic acid: structures,
 magnetic properties, and sensing of Fe3+ ions
;
_journal_issue 10
_journal_name_full 'New Journal of Chemistry'
_journal_page_first 4226
_journal_paper_doi 10.1039/C8NJ05139A
_journal_volume 43
_journal_year 2019
_chemical_formula_moiety '0.33(C156 H111 N21 O90 Zn18)'
_chemical_formula_sum 'C52 H37 N7 O30 Zn6'
_chemical_formula_weight 1632.10
_space_group_crystal_system trigonal
_space_group_IT_number 150
_space_group_name_Hall 'P 3 2"'
_space_group_name_H-M_alt 'P 3 2 1'
_symmetry_space_group_name_Hall 'P 3 2"'
_symmetry_space_group_name_H-M 'P 3 2 1'
_atom_sites_solution_hydrogens mixed
_audit_creation_date 2018-11-26
_audit_creation_method
;
Olex2 1.2
(compiled 2018.05.29 svn.r3508 for OlexSys, GUI svn.r5506)
;
_audit_update_record
;
2019-01-23 deposited with the CCDC.
2019-02-05 downloaded from the CCDC.
;
_cell_angle_alpha 90
_cell_angle_beta 90
_cell_angle_gamma 120
_cell_formula_units_Z 3
_cell_length_a 22.8480(10)
_cell_length_b 22.8480(10)
_cell_length_c 20.330(2)
_cell_measurement_reflns_used 9902
_cell_measurement_temperature 170.15
_cell_measurement_theta_max 25.862
_cell_measurement_theta_min 2.682
_cell_volume 9191.0(11)
_computing_cell_refinement 'SAINT V8.38A (?, 2016)'
_computing_data_collection SAINT
_computing_data_reduction 'SAINT V8.38A (?, 2016)'
_computing_molecular_graphics 'Olex2 (Dolomanov et al., 2009)'
_computing_publication_material 'Olex2 (Dolomanov et al., 2009)'
_computing_structure_refinement 'ShelXL (Sheldrick, 2015)'
_computing_structure_solution 'SHELXT 2018/3 (Sheldrick, 2015)'
_diffrn_ambient_temperature 170.15
_diffrn_measured_fraction_theta_full 0.998
_diffrn_measured_fraction_theta_max 0.997
_diffrn_measurement_device_type 'Bruker D8 Venture'
_diffrn_measurement_method '\w scan'
_diffrn_radiation_type MoK\a
_diffrn_radiation_wavelength 0.71073
_diffrn_reflns_av_R_equivalents 0.0781
_diffrn_reflns_av_unetI/netI 0.0468
_diffrn_reflns_Laue_measured_fraction_full 0.998
_diffrn_reflns_Laue_measured_fraction_max 0.997
_diffrn_reflns_limit_h_max 26
_diffrn_reflns_limit_h_min -28
_diffrn_reflns_limit_k_max 28
_diffrn_reflns_limit_k_min -28
_diffrn_reflns_limit_l_max 24
_diffrn_reflns_limit_l_min -25
_diffrn_reflns_number 78837
_diffrn_reflns_point_group_measured_fraction_full 0.999
_diffrn_reflns_point_group_measured_fraction_max 0.997
_diffrn_reflns_theta_full 25.242
_diffrn_reflns_theta_max 26.055
_diffrn_reflns_theta_min 2.252
_exptl_absorpt_coefficient_mu 1.204
_exptl_absorpt_correction_T_max 0.9172
_exptl_absorpt_correction_T_min 0.7658
_exptl_absorpt_correction_type multi-scan
_exptl_absorpt_process_details SADABS
_exptl_crystal_colour orange
_exptl_crystal_colour_primary orange
_exptl_crystal_density_diffrn 0.885
_exptl_crystal_description block
_exptl_crystal_F_000 2454
_exptl_crystal_size_max 0.4
_exptl_crystal_size_mid 0.3
_exptl_crystal_size_min 0.1
_platon_squeeze_details
;
A solvent mask was calculated and 1724 electrons were 
found in a volume of 5674\%A^3 in 3 voids. 
This is consistent with the presence of 
ten N,N-dimethylacetamide and four methanol per formula unit 
which account for 1656 electrons.
;
_refine_diff_density_max 0.792
_refine_diff_density_min -2.530
_refine_diff_density_rms 0.098
_refine_ls_abs_structure_details
;
 Refined as an inversion twin.
;
_refine_ls_abs_structure_Flack 0.49(3)
_refine_ls_extinction_method none
_refine_ls_goodness_of_fit_ref 1.026
_refine_ls_hydrogen_treatment constr
_refine_ls_matrix_type full
_refine_ls_number_parameters 502
_refine_ls_number_reflns 12112
_refine_ls_number_restraints 160
_refine_ls_restrained_S_all 1.035
_refine_ls_R_factor_all 0.0861
_refine_ls_R_factor_gt 0.0644
_refine_ls_shift/su_max 0.001
_refine_ls_shift/su_mean 0.000
_refine_ls_structure_factor_coef Fsqd
_refine_ls_weighting_details 'w=1/[\s^2^(Fo^2^)+(0.0889P)^2^+20.9271P] where P=(Fo^2^+2Fc^2^)/3'
_refine_ls_weighting_scheme calc
_refine_ls_wR_factor_gt 0.1564
_refine_ls_wR_factor_ref 0.1749
_reflns_Friedel_coverage 0.854
_reflns_Friedel_fraction_full 0.999
_reflns_Friedel_fraction_max 0.998
_reflns_number_gt 9667
_reflns_number_total 12112
_reflns_threshold_expression 'I > 2\s(I)'
_cod_data_source_file c8nj05139a2.cif
_cod_data_source_block 3
_cod_depositor_comments 'Adding full bibliography for 7058150--7058152.cif.'
_cod_original_cell_volume 9191.0(12)
_cod_database_code 7058152
_shelx_shelxl_version_number 2018/3
_shelx_space_group_comment
;
The symmetry employed for this shelxl refinement is uniquely defined
by the following loop, which should always be used as a source of
symmetry information in preference to the above space-group names.
They are only intended as comments.
;
_olex2_refinement_description
;
1. Twinned data refinement
 Scales: 0.51(3)
 0.49(3)
2. Fixed Uiso
 At 1.2 times of:
  All C(H) groups
 At 1.5 times of:
  All C(H,H,H) groups, All O(H,H) groups
3. Restrained distances
 C20-N3 = N3A-C30
 1.4 with sigma of 0.02
 N3-N3A
 1.2 with sigma of 0.02
 O6-C9 = C9-O5
 1.2 with sigma of 0.02
 C9-C8
 1.4 with sigma of 0.02
 O6A-C9A = C9A-O5A
 1.2 with sigma of 0.02
 C9A-C8
 1.4 with sigma of 0.02
 C25-C22
 1.5 with sigma of 0.02
4. Uiso/Uaniso restraints and constraints
Uanis(O5) \\sim Ueq, Uanis(O6) \\sim Ueq, Uanis(C9) \\sim Ueq, Uanis(C9A) \\sim
Ueq, Uanis(O6A) \\sim Ueq, Uanis(O5A) \\sim Ueq: with sigma of 0.01 and sigma
for terminal atoms of 0.02
Uanis(C14) \\sim Ueq, Uanis(C22) \\sim Ueq: with sigma of 0.01 and sigma for
terminal atoms of 0.02
5. Rigid body (RIGU) restrains
 N3, C20, C30, N3A
 with sigma for 1-2 distances of 0.004 and sigma for 1-3 distances of 0.004
 O5, O6, C8, C9, C9A, O6A, O5A
 with sigma for 1-2 distances of 0.004 and sigma for 1-3 distances of 0.004
 C17, C15, C16, C14
 with sigma for 1-2 distances of 0.004 and sigma for 1-3 distances of 0.004
 C25, C22, O15, N4, C24, C23
 with sigma for 1-2 distances of 0.004 and sigma for 1-3 distances of 0.004
6. Others
 Fixed Sof: O5(0.5) O6(0.5) O7(0.5) H7A(0.5) H7B(0.5) H15A(0.5) H15B(0.5)
 N3(0.5) N4(0.5) C9(0.5) C22(0.5) C23(0.5) H23A(0.5) H23B(0.5) H23C(0.5)
 C24(0.5) H24A(0.5) H24B(0.5) H24C(0.5) C25(0.5) H25A(0.5) H25B(0.5) H25C(0.5)
 N3A(0.5) C9A(0.5) O6A(0.5) O5A(0.5) O7A(0.5) H7AA(0.5) H7AB(0.5)
7.a Riding coordinates:
 O7(H7A,H7B), O13(H13A,H13B), O15(H15A,H15B), O7A(H7AA,H7AB)
7.b Aromatic/amide H refined with riding coordinates:
 C4(H4), C7(H7), C10(H10), C13(H13), C14(H14), C17(H17), C19(H19), C21(H21),
 C28(H28), C29(H29)
7.c Idealised Me refined as rotating group:
 C23(H23A,H23B,H23C), C24(H24A,H24B,H24C), C25(H25A,H25B,H25C)
;
_platon_squeeze_void_probe_radius 1.20
_olex2_submission_special_instructions 'No special instructions were received'

loop_
_space_group_symop_operation_xyz
'x, y, z'
'-y, x-y, z'
'-x+y, -x, z'
'y, x, -z'
'-x, -x+y, -z'
'x-y, -y, -z'

loop_
_atom_site_label
_atom_site_type_symbol
_atom_site_fract_x
_atom_site_fract_y
_atom_site_fract_z
_atom_site_U_iso_or_equiv
_atom_site_adp_type
_atom_site_occupancy
_atom_site_site_symmetry_order
_atom_site_calc_flag
_atom_site_refinement_flags_posn
_atom_site_refinement_flags_adp
_atom_site_refinement_flags_occupancy
_atom_site_disorder_assembly
_atom_site_disorder_group
Zn1 Zn 0.25941(5) 0.11355(5) 0.84842(6) 0.0400(3) Uani 1 1 d . . . . .
Zn2 Zn 0.40760(5) 0.19925(7) 0.81936(7) 0.0593(4) Uani 1 1 d . . . . .
Zn3 Zn 0.07449(4) 0.56232(4) 0.48557(5) 0.0253(2) Uani 1 1 d . . . . .
O1 O 0.3066(4) 0.0791(5) 0.9098(5) 0.075(3) Uani 1 1 d . . . . .
O2 O 0.4166(4) 0.1381(6) 0.8857(5) 0.092(3) Uani 1 1 d . . . . .
O3 O 0.3623(4) 0.2328(5) 0.7574(4) 0.075(3) Uani 1 1 d . . . . .
O4 O 0.2499(4) 0.1746(4) 0.7816(4) 0.064(2) Uani 1 1 d . . . . .
O5 O -0.0354(12) 0.4494(16) 0.5822(18) 0.082(8) Uani 0.5 1 d D U . A 1
O6 O 0.0735(10) 0.4990(9) 0.5531(11) 0.046(4) Uani 0.5 1 d D U . A 1
O7 O 0.1724(14) 0.5964(14) 0.4747(16) 0.108(10) Uani 0.5 1 d . . . A 1
H7A H 0.203086 0.607282 0.504957 0.162 Uiso 0.5 1 d R . . A 1
H7B H 0.194446 0.604222 0.437807 0.162 Uiso 0.5 1 d R . . A 1
O8 O -0.0697(4) 0.2151(4) 0.7740(4) 0.055(2) Uani 1 1 d . . . . .
O9 O -0.1302(5) 0.2648(5) 0.7517(5) 0.079(3) Uani 1 1 d . . . . .
O10 O 0.4355(4) 0.3925(4) 0.5793(4) 0.067(3) Uani 1 1 d . . . . .
O11 O 0.3789(4) 0.4505(5) 0.5581(4) 0.073(3) Uani 1 1 d . . . . .
O12 O 0.7578(5) 0.1405(5) 0.8915(5) 0.092(3) Uani 1 1 d . . . . .
O13 O 0.4999(4) 0.2710(4) 0.8056(5) 0.095(3) Uani 1 1 d . . . . .
H13A H 0.520944 0.311187 0.822684 0.143 Uiso 1 1 d R . . . .
H13B H 0.528084 0.270888 0.780284 0.143 Uiso 1 1 d R . . . .
O14 O 0.8168(4) 0.0894(4) 0.9163(4) 0.064(2) Uani 1 1 d . . . . .
O15 O 0.1638(3) 0.0387(3) 0.8600(4) 0.0452(16) Uani 1 1 d . U . . .
H15A H 0.142305 0.021852 0.896629 0.068 Uiso 0.5 1 d R . . B 2
H15B H 0.134565 0.015792 0.829419 0.068 Uiso 0.5 1 d R . . B 2
N1 N 0.1579(5) 0.3122(5) 0.6845(5) 0.074(3) Uani 1 1 d . . . . .
N2 N 0.1505(6) 0.3549(7) 0.6534(7) 0.108(6) Uani 1 1 d . . . . .
N3 N 0.5167(12) 0.0216(18) 0.9807(18) 0.082(8) Uani 0.5 1 d D U . C -1
N4 N 0.0811(7) -0.0595(8) 0.8934(8) 0.053(4) Uani 0.5 1 d . U . D -1
C1 C 0.3662(5) 0.0917(6) 0.9182(6) 0.059(3) Uani 1 1 d . . . . .
C2 C 0.3030(7) 0.2206(6) 0.7558(5) 0.063(3) Uani 1 1 d . . . . .
C3 C 0.2904(6) 0.2688(7) 0.7131(7) 0.076(4) Uani 1 1 d . . . . .
C4 C 0.2299(6) 0.2700(6) 0.7162(6) 0.061(3) Uani 1 1 d . . . . .
H4 H 0.195065 0.240928 0.745576 0.073 Uiso 1 1 calc R . . . .
C5 C 0.2214(6) 0.3154(7) 0.6749(7) 0.083(5) Uani 1 1 d . . . . .
C6 C 0.0885(6) 0.3533(7) 0.6581(7) 0.072(4) Uani 1 1 d . . . . .
C7 C 0.0800(7) 0.4015(7) 0.6256(6) 0.072(4) Uani 1 1 d . . . . .
H7 H 0.117430 0.435848 0.602147 0.087 Uiso 1 1 calc R . . . .
C8 C 0.0225(8) 0.4027(7) 0.6252(7) 0.073(4) Uani 1 1 d D U . . .
C9 C 0.0226(13) 0.4558(17) 0.582(2) 0.075(8) Uani 0.5 1 d D U . A 1
C10 C -0.0312(7) 0.3540(6) 0.6651(5) 0.067(3) Uani 1 1 d . . . . .
H10 H -0.072874 0.353752 0.667282 0.080 Uiso 1 1 calc R . . . .
C11 C -0.0225(6) 0.3066(6) 0.7011(6) 0.064(3) Uani 1 1 d . . . . .
C12 C -0.0780(6) 0.2558(6) 0.7447(6) 0.063(3) Uani 1 1 d . . . . .
C13 C 0.0373(7) 0.3067(6) 0.7002(6) 0.071(4) Uani 1 1 d . . . . .
H13 H 0.044131 0.276483 0.726902 0.085 Uiso 1 1 calc R . . . .
C14 C 0.2725(6) 0.3607(7) 0.6360(7) 0.078(4) Uani 1 1 d . U . . .
H14 H 0.267864 0.393453 0.611388 0.093 Uiso 1 1 calc R . . . .
C15 C 0.3301(5) 0.3577(6) 0.6333(6) 0.067(3) Uani 1 1 d . U . . .
C16 C 0.3853(6) 0.4008(6) 0.5831(6) 0.068(4) Uani 1 1 d . U . . .
C17 C 0.3398(6) 0.3134(7) 0.6696(6) 0.072(4) Uani 1 1 d . U . . .
H17 H 0.380883 0.312693 0.665231 0.087 Uiso 1 1 calc R . . . .
C18 C 0.3764(6) 0.0458(8) 0.9614(7) 0.075(4) Uani 1 1 d . . . . .
C19 C 0.4382(6) 0.0437(9) 0.9627(7) 0.090(5) Uani 1 1 d . . . . .
H19 H 0.474891 0.074674 0.936074 0.108 Uiso 1 1 calc R . . . .
C20 C 0.4462(7) 0.000000 1.000000 0.118(10) Uani 1 2 d DS TU P . .
C21 C 0.3230(6) 0.000000 1.000000 0.065(5) Uani 1 2 d S T P . .
H21 H 0.281390 -0.000001 0.999999 0.078 Uiso 1 2 calc RS T P . .
C22 C 0.1358(7) -0.0046(9) 0.8979(8) 0.038(3) Uani 0.5 1 d D U . D -1
C23 C 0.0442(13) -0.1167(17) 0.9274(18) 0.142(17) Uani 0.5 1 d . U . D -1
H23A H -0.003206 -0.128102 0.927500 0.213 Uiso 0.5 1 calc GR . . D -1
H23B H 0.060897 -0.110395 0.972710 0.213 Uiso 0.5 1 calc GR . . D -1
H23C H 0.048065 -0.153396 0.906756 0.213 Uiso 0.5 1 calc GR . . D -1
C24 C 0.0619(14) -0.0739(13) 0.8259(12) 0.093(9) Uani 0.5 1 d . U . D -1
H24A H 0.066347 -0.033377 0.804572 0.139 Uiso 0.5 1 calc GR . . D -1
H24B H 0.014880 -0.110598 0.822984 0.139 Uiso 0.5 1 calc GR . . D -1
H24C H 0.091350 -0.087484 0.803793 0.139 Uiso 0.5 1 calc GR . . D -1
C25 C 0.1595(10) 0.0137(13) 0.9715(9) 0.071(7) Uani 0.5 1 d D U . D -1
H25A H 0.203086 0.055807 0.972820 0.107 Uiso 0.5 1 calc GR . . D -1
H25B H 0.164226 -0.022818 0.991264 0.107 Uiso 0.5 1 calc GR . . D -1
H25C H 0.125877 0.019525 0.996118 0.107 Uiso 0.5 1 calc GR . . D -1
C26 C 0.7675(6) 0.0975(7) 0.9205(7) 0.068(3) Uani 1 1 d . . . . .
C27 C 0.7124(6) 0.0475(7) 0.9603(7) 0.069(4) Uani 1 1 d . . . . .
C28 C 0.7178(6) 0.000000 1.000000 0.067(5) Uani 1 2 d S T P . .
H28 H 0.759339 0.000001 1.000001 0.080 Uiso 1 2 calc RS T P . .
C29 C 0.6504(7) 0.0466(9) 0.9623(10) 0.111(7) Uani 1 1 d . . . . .
H29 H 0.646043 0.079064 0.936849 0.133 Uiso 1 1 calc R . . . .
C30 C 0.5942(8) 0.000000 1.000000 0.107(9) Uani 1 2 d DS TU P . .
N3A N 0.5209(12) -0.020(2) 1.0191(18) 0.090(9) Uani 0.5 1 d D U . C -1
C9A C 0.0010(11) 0.4464(11) 0.5902(12) 0.042(4) Uani 0.5 1 d D U . A 2
O6A O 0.0477(9) 0.4865(13) 0.5538(14) 0.059(6) Uani 0.5 1 d D U . A 2
O5A O -0.0585(9) 0.4370(10) 0.5816(11) 0.040(4) Uani 0.5 1 d D U . A 2
O7A O 0.1714(10) 0.6329(11) 0.4736(11) 0.073(6) Uani 0.5 1 d . . . A 2
H7AA H 0.201136 0.654147 0.504334 0.109 Uiso 0.5 1 d R . . A 2
H7AB H 0.193656 0.648797 0.437074 0.109 Uiso 0.5 1 d R . . A 2

loop_
_atom_site_aniso_label
_atom_site_aniso_U_11
_atom_site_aniso_U_22
_atom_site_aniso_U_33
_atom_site_aniso_U_23
_atom_site_aniso_U_13
_atom_site_aniso_U_12
Zn1 0.0229(4) 0.0489(6) 0.0426(7) 0.0068(4) 0.0125(4) 0.0136(4)
Zn2 0.0237(5) 0.0668(8) 0.0694(9) 0.0073(7) 0.0208(5) 0.0092(6)
Zn3 0.0311(4) 0.0171(4) 0.0321(5) 0.0051(3) 0.0113(4) 0.0152(4)
O1 0.046(5) 0.087(6) 0.089(7) 0.053(5) 0.030(4) 0.031(4)
O2 0.050(5) 0.119(8) 0.094(7) 0.037(6) 0.037(5) 0.033(5)
O3 0.058(5) 0.109(8) 0.065(5) 0.036(5) 0.024(4) 0.047(5)
O4 0.064(5) 0.085(5) 0.071(5) 0.049(5) 0.040(4) 0.058(4)
O5 0.076(11) 0.081(13) 0.091(13) 0.028(10) -0.006(10) 0.043(10)
O6 0.063(10) 0.029(7) 0.051(8) 0.011(6) -0.010(8) 0.027(7)
O7 0.076(14) 0.11(2) 0.14(2) -0.01(2) 0.046(13) 0.043(18)
O8 0.044(4) 0.059(4) 0.060(5) 0.034(4) 0.001(3) 0.025(3)
O9 0.076(6) 0.089(6) 0.091(7) 0.040(5) 0.027(5) 0.055(5)
O10 0.063(5) 0.050(4) 0.045(4) 0.016(4) 0.036(4) -0.005(4)
O11 0.052(5) 0.076(6) 0.040(4) 0.028(4) 0.015(4) -0.006(4)
O12 0.105(7) 0.124(8) 0.095(7) 0.059(6) 0.019(6) 0.094(7)
O13 0.061(5) 0.061(6) 0.129(9) 0.019(5) 0.052(6) 0.005(4)
O14 0.070(5) 0.061(5) 0.084(6) 0.031(4) 0.020(4) 0.049(4)
O15 0.032(3) 0.032(3) 0.064(5) 0.009(3) 0.009(3) 0.010(3)
N1 0.059(6) 0.094(7) 0.086(7) 0.070(6) 0.043(6) 0.050(6)
N2 0.081(8) 0.116(10) 0.148(12) 0.104(10) 0.068(8) 0.066(8)
N3 0.050(15) 0.11(2) 0.12(2) 0.030(13) 0.024(15) 0.061(17)
N4 0.031(7) 0.048(8) 0.048(8) 0.008(6) 0.010(6) -0.006(6)
C1 0.035(5) 0.085(8) 0.048(7) 0.024(6) 0.019(5) 0.024(5)
C2 0.087(9) 0.071(7) 0.033(5) 0.039(5) 0.032(6) 0.042(7)
C3 0.036(6) 0.086(9) 0.096(10) 0.074(8) 0.033(6) 0.025(6)
C4 0.048(6) 0.067(7) 0.074(8) 0.050(6) 0.033(6) 0.034(5)
C5 0.060(7) 0.096(10) 0.108(11) 0.076(9) 0.042(7) 0.051(7)
C6 0.068(7) 0.067(8) 0.087(9) 0.055(7) 0.026(7) 0.037(7)
C7 0.083(9) 0.083(9) 0.062(8) 0.048(7) 0.017(7) 0.050(8)
C8 0.096(10) 0.068(8) 0.070(8) 0.030(6) 0.008(7) 0.051(7)
C9 0.077(11) 0.064(12) 0.090(14) 0.038(10) 0.006(9) 0.040(9)
C10 0.103(10) 0.063(7) 0.055(7) 0.036(5) 0.017(6) 0.056(7)
C11 0.071(7) 0.067(7) 0.066(8) 0.052(6) 0.032(6) 0.044(6)
C12 0.070(7) 0.057(6) 0.061(7) 0.024(6) -0.007(6) 0.030(6)
C13 0.083(8) 0.077(8) 0.081(9) 0.061(7) 0.034(7) 0.061(7)
C14 0.058(6) 0.093(8) 0.072(7) 0.053(6) 0.042(6) 0.030(6)
C15 0.039(5) 0.070(8) 0.067(8) 0.042(6) 0.034(5) 0.009(5)
C16 0.043(6) 0.060(7) 0.042(6) -0.008(5) 0.019(5) -0.018(6)
C17 0.046(6) 0.073(7) 0.076(9) 0.030(6) 0.039(6) 0.013(5)
C18 0.043(6) 0.120(12) 0.080(9) 0.037(8) 0.029(6) 0.055(7)
C19 0.038(6) 0.171(17) 0.075(9) 0.001(10) 0.009(6) 0.063(9)
C20 0.062(8) 0.19(3) 0.14(2) 0.00(2) 0.001(10) 0.096(15)
C21 0.046(6) 0.101(14) 0.066(11) 0.027(10) 0.014(5) 0.051(7)
C22 0.015(5) 0.042(7) 0.060(8) 0.019(6) 0.001(5) 0.016(5)
C23 0.038(13) 0.13(2) 0.20(3) 0.13(3) -0.009(17) 0.001(14)
C24 0.095(18) 0.062(15) 0.064(10) -0.035(10) 0.024(11) -0.004(13)
C25 0.033(10) 0.077(15) 0.055(9) 0.026(9) 0.011(8) -0.009(10)
C26 0.060(7) 0.073(8) 0.077(9) 0.008(7) -0.010(6) 0.038(7)
C27 0.062(7) 0.093(9) 0.085(9) 0.032(7) 0.010(6) 0.062(7)
C28 0.036(5) 0.093(13) 0.090(13) 0.045(10) 0.023(5) 0.046(6)
C29 0.047(7) 0.130(15) 0.179(19) 0.026(13) -0.012(9) 0.061(9)
C30 0.073(8) 0.17(3) 0.109(19) 0.013(18) 0.007(9) 0.086(13)
N3A 0.065(18) 0.13(2) 0.10(2) 0.041(15) 0.015(16) 0.07(2)
C9A 0.053(9) 0.035(8) 0.046(9) -0.001(6) -0.001(7) 0.028(7)
O6A 0.047(9) 0.060(10) 0.072(10) 0.022(7) 0.003(8) 0.028(8)
O5A 0.054(8) 0.031(7) 0.045(8) 0.018(6) -0.002(7) 0.030(6)
O7A 0.040(9) 0.077(14) 0.063(12) -0.016(11) 0.032(8) 0.001(10)

loop_
_atom_type_symbol
_atom_type_description
_atom_type_scat_dispersion_real
_atom_type_scat_dispersion_imag
_atom_type_scat_source
C C 0.0033 0.0016 'International Tables Vol C Tables 4.2.6.8 and 6.1.1.4'
H H 0.0000 0.0000 'International Tables Vol C Tables 4.2.6.8 and 6.1.1.4'
N N 0.0061 0.0033 'International Tables Vol C Tables 4.2.6.8 and 6.1.1.4'
O O 0.0106 0.0060 'International Tables Vol C Tables 4.2.6.8 and 6.1.1.4'
Zn Zn 0.2839 1.4301 'International Tables Vol C Tables 4.2.6.8 and 6.1.1.4'

loop_
_geom_angle_atom_site_label_1
_geom_angle_atom_site_label_2
_geom_angle_atom_site_label_3
_geom_angle
_geom_angle_site_symmetry_1
_geom_angle_site_symmetry_3
O1 Zn1 Zn2 74.4(2) . .
O1 Zn1 O8 85.9(4) . 3
O4 Zn1 Zn2 83.9(2) . .
O4 Zn1 O1 158.1(3) . .
O4 Zn1 O8 89.8(3) . 3
O8 Zn1 Zn2 70.8(2) 3 .
O14 Zn1 Zn2 86.8(2) 3_665 .
O14 Zn1 O1 89.3(4) 3_665 .
O14 Zn1 O4 86.6(4) 3_665 .
O14 Zn1 O8 157.6(3) 3_665 3
O15 Zn1 Zn2 166.4(2) . .
O15 Zn1 O1 99.2(3) . .
O15 Zn1 O4 102.6(3) . .
O15 Zn1 O8 97.1(3) . 3
O15 Zn1 O14 105.3(3) . 3_665
O2 Zn2 Zn1 83.6(2) . .
O3 Zn2 Zn1 75.2(3) . .
O3 Zn2 O2 158.4(4) . .
O9 Zn2 Zn1 87.2(2) 3 .
O9 Zn2 O2 86.5(5) 3 .
O9 Zn2 O3 88.4(4) 3 .
O12 Zn2 Zn1 70.8(2) 3_665 .
O12 Zn2 O2 90.1(5) 3_665 .
O12 Zn2 O3 86.8(4) 3_665 .
O12 Zn2 O9 157.9(3) 3_665 3
O13 Zn2 Zn1 167.2(3) . .
O13 Zn2 O2 103.7(4) . .
O13 Zn2 O3 97.9(4) . .
O13 Zn2 O9 103.5(4) . 3
O13 Zn2 O12 98.5(4) . 3_665
O5 Zn3 Zn3 76.2(7) 5_556 5_556
O6 Zn3 Zn3 81.7(6) . 5_556
O6 Zn3 O5 89.7(12) . 5_556
O6 Zn3 O10 161.4(6) . 6_566
O6 Zn3 O11 89.3(7) . 3_565
O7 Zn3 Zn3 169.1(9) . 5_556
O7 Zn3 O5 100.5(11) . 5_556
O7 Zn3 O6 87.9(11) . .
O7 Zn3 O10 110.3(10) . 6_566
O7 Zn3 O11 103.1(9) . 3_565
O10 Zn3 Zn3 79.9(3) 6_566 5_556
O10 Zn3 O5 83.7(10) 6_566 5_556
O10 Zn3 O6A 147.1(6) 6_566 .
O11 Zn3 Zn3 80.2(3) 3_565 5_556
O11 Zn3 O5 156.3(8) 3_565 5_556
O11 Zn3 O10 89.9(4) 3_565 6_566
O11 Zn3 O6A 88.5(9) 3_565 .
O6A Zn3 O5 84.7(13) . 5_556
O5A Zn3 O5 12.7(10) 5_556 5_556
O5A Zn3 O10 88.1(7) 5_556 6_566
O5A Zn3 O11 168.9(6) 5_556 3_565
O5A Zn3 O6A 87.3(11) 5_556 .
O5A Zn3 O7A 104.2(8) 5_556 .
O7A Zn3 O5 116.2(9) . 5_556
O7A Zn3 O10 92.4(8) . 6_566
O7A Zn3 O11 86.8(6) . 3_565
O7A Zn3 O6A 120.3(10) . .
C1 O1 Zn1 135.6(8) . .
C1 O2 Zn2 123.5(8) . .
C2 O3 Zn2 130.1(7) . .
C2 O4 Zn1 117.6(8) . .
C9 O5 Zn3 128(2) . 5_556
C9 O6 Zn3 125.2(17) . .
C12 O8 Zn1 139.5(9) . 2
C12 O9 Zn2 117.2(7) . 2
C16 O10 Zn3 126.0(8) . 6_666
C16 O11 Zn3 124.2(8) . 2_665
C26 O12 Zn2 137.8(9) . 2_655
C26 O14 Zn1 116.3(8) . 2_655
C22 O15 Zn1 134.9(9) . .
N2 N1 C5 115.0(10) . .
N1 N2 C6 118.5(10) . .
N3A N3 C20 93.7(15) . .
C22 N4 C23 140(2) . .
C22 N4 C24 109.7(17) . .
C23 N4 C24 107(2) . .
O1 C1 O2 122.6(12) . .
O1 C1 C18 117.2(10) . .
O2 C1 C18 119.8(10) . .
O3 C2 O4 131.8(11) . .
O3 C2 C3 115.4(9) . .
O4 C2 C3 112.7(11) . .
C4 C3 C2 121.9(9) . .
C17 C3 C2 120.5(11) . .
C17 C3 C4 117.6(11) . .
C3 C4 C5 119.0(10) . .
C4 C5 N1 112.8(9) . .
C14 C5 N1 125.6(12) . .
C14 C5 C4 121.2(12) . .
N2 C6 C13 120.5(10) . .
C7 C6 N2 119.4(11) . .
C7 C6 C13 119.9(11) . .
C8 C7 C6 123.7(12) . .
C7 C8 C9 114.9(15) . .
C7 C8 C10 117.1(10) . .
C7 C8 C9A 132.5(14) . .
C10 C8 C9 128.0(15) . .
C10 C8 C9A 110.5(13) . .
O5 C9 C8 110(2) . .
O6 C9 O5 127(2) . .
O6 C9 C8 123(2) . .
C11 C10 C8 120.0(12) . .
C10 C11 C12 120.9(11) . .
C13 C11 C10 121.4(10) . .
C13 C11 C12 117.6(9) . .
O8 C12 O9 125.1(12) . .
O8 C12 C11 119.6(12) . .
O9 C12 C11 115.0(9) . .
C11 C13 C6 117.4(9) . .
C15 C14 C5 118.2(12) . .
C14 C15 C16 120.2(12) . .
C14 C15 C17 122.8(10) . .
C17 C15 C16 116.7(12) . .
O10 C16 O11 127.6(10) . .
O10 C16 C15 117.6(13) . .
O11 C16 C15 113.5(12) . .
C15 C17 C3 120.9(12) . .
C19 C18 C1 122.8(12) . .
C21 C18 C1 118.8(10) . .
C21 C18 C19 118.3(13) . .
C20 C19 C18 122.5(14) . .
C19 C20 N3 143.7(14) 6_557 .
C19 C20 N3 97.6(11) . .
C19 C20 C19 118.7(16) . 6_557
C18 C21 C18 119.6(15) . 6_557
O15 C22 N4 130.7(17) . .
O15 C22 C25 115.7(15) . .
N4 C22 C25 111.9(16) . .
O12 C26 C27 117.0(11) . .
O14 C26 O12 127.9(13) . .
O14 C26 C27 114.9(11) . .
C28 C27 C26 123.4(10) . .
C29 C27 C26 119.9(12) . .
C29 C27 C28 116.6(13) . .
C27 C28 C27 123.5(14) . 6_557
C27 C29 C30 123.8(15) . .
C29 C30 C29 115.7(17) . 6_557
C29 C30 N3A 143.1(14) . .
C29 C30 N3A 101.1(12) 6_557 .
N3 N3A C30 95.7(16) . .
O6A C9A C8 109.1(19) . .
O6A C9A O5A 119.5(19) . .
O5A C9A C8 129.0(18) . .
C9A O6A Zn3 143.6(17) . .

loop_
_geom_bond_atom_site_label_1
_geom_bond_atom_site_label_2
_geom_bond_distance
_geom_bond_site_symmetry_2
Zn1 Zn2 3.0030(13) .
Zn1 O1 2.046(8) .
Zn1 O4 2.035(7) .
Zn1 O8 2.052(7) 3
Zn1 O14 2.011(8) 3_665
Zn1 O15 2.003(6) .
Zn2 O2 2.025(10) .
Zn2 O3 2.009(9) .
Zn2 O9 2.002(9) 3
Zn2 O12 1.999(9) 3_665
Zn2 O13 1.939(8) .
Zn3 Zn3 3.0058(17) 5_556
Zn3 O5 2.06(3) 5_556
Zn3 O6 1.986(19) .
Zn3 O7 1.98(3) .
Zn3 O10 2.017(7) 6_566
Zn3 O11 2.017(7) 3_565
Zn3 O6A 2.06(2) .
Zn3 O5A 1.942(18) 5_556
Zn3 O7A 1.999(19) .
O1 C1 1.255(13) .
O2 C1 1.290(13) .
O3 C2 1.239(15) .
O4 C2 1.256(14) .
O5 C9 1.26(2) .
O6 C9 1.24(2) .
O8 C12 1.196(12) .
O9 C12 1.317(15) .
O10 C16 1.254(17) .
O11 C16 1.318(17) .
O12 C26 1.258(14) .
O14 C26 1.233(14) .
O15 C22 1.163(17) .
N1 N2 1.245(13) .
N1 C5 1.428(15) .
N2 C6 1.401(15) .
N3 C20 1.483(19) .
N3 N3A 1.27(2) .
N4 C22 1.26(2) .
N4 C23 1.34(3) .
N4 C24 1.43(3) .
C1 C18 1.474(16) .
C2 C3 1.538(15) .
C3 C4 1.397(15) .
C3 C17 1.394(14) .
C4 C5 1.423(15) .
C5 C14 1.361(15) .
C6 C7 1.380(15) .
C6 C13 1.411(15) .
C7 C8 1.327(18) .
C8 C9 1.49(2) .
C8 C10 1.427(17) .
C8 C9A 1.496(19) .
C10 C11 1.400(13) .
C11 C12 1.507(15) .
C11 C13 1.366(16) .
C14 C15 1.351(17) .
C15 C16 1.537(13) .
C15 C17 1.359(18) .
C18 C19 1.437(14) .
C18 C21 1.386(13) .
C19 C20 1.337(17) .
C22 C25 1.57(2) .
C26 C27 1.451(17) .
C27 C28 1.406(12) .
C27 C29 1.405(15) .
C29 C30 1.416(18) .
C30 N3A 1.55(2) .
C9A O6A 1.24(2) .
C9A O5A 1.28(2) .

loop_
_geom_torsion_atom_site_label_1
_geom_torsion_atom_site_label_2
_geom_torsion_atom_site_label_3
_geom_torsion_atom_site_label_4
_geom_torsion
_geom_torsion_site_symmetry_1
_geom_torsion_site_symmetry_4
Zn1 O1 C1 O2 3(2) . .
Zn1 O1 C1 C18 -169.7(10) . .
Zn1 O4 C2 O3 9(2) . .
Zn1 O4 C2 C3 -172.7(9) . .
Zn1 O8 C12 O9 -5(2) 2 .
Zn1 O8 C12 C11 167.5(9) 2 .
Zn1 O14 C26 O12 -6(2) 2_655 .
Zn1 O14 C26 C27 168.7(9) 2_655 .
Zn1 O15 C22 N4 -158.6(15) . .
Zn1 O15 C22 C25 38(2) . .
Zn2 O2 C1 O1 2(2) . .
Zn2 O2 C1 C18 174.9(10) . .
Zn2 O3 C2 O4 -17(2) . .
Zn2 O3 C2 C3 164.9(10) . .
Zn2 O9 C12 O8 2.4(19) 2 .
Zn2 O9 C12 C11 -170.9(9) 2 .
Zn2 O12 C26 O14 9(3) 2_655 .
Zn2 O12 C26 C27 -165.4(12) 2_655 .
Zn3 O5 C9 O6 19(7) 5_556 .
Zn3 O5 C9 C8 -161(2) 5_556 .
Zn3 O6 C9 O5 -10(7) . .
Zn3 O6 C9 C8 170(2) . .
Zn3 O10 C16 O11 -17.7(17) 6_666 .
Zn3 O10 C16 C15 176.0(8) 6_666 .
Zn3 O11 C16 O10 18.4(17) 2_665 .
Zn3 O11 C16 C15 -174.8(8) 2_665 .
O1 C1 C18 C19 164.2(15) . .
O1 C1 C18 C21 -12(2) . .
O2 C1 C18 C19 -9(2) . .
O2 C1 C18 C21 174.7(12) . .
O3 C2 C3 C4 -167.3(15) . .
O3 C2 C3 C17 12(2) . .
O4 C2 C3 C4 14(2) . .
O4 C2 C3 C17 -165.9(14) . .
O12 C26 C27 C28 -174.4(12) . .
O12 C26 C27 C29 3(2) . .
O14 C26 C27 C28 10(2) . .
O14 C26 C27 C29 -172.2(16) . .
N1 N2 C6 C7 178.0(15) . .
N1 N2 C6 C13 4(3) . .
N1 C5 C14 C15 178.6(15) . .
N2 N1 C5 C4 174.3(15) . .
N2 N1 C5 C14 1(3) . .
N2 C6 C7 C8 177.5(16) . .
N2 C6 C13 C11 -178.3(16) . .
C1 C18 C19 C20 -177.1(12) . .
C1 C18 C21 C18 176.9(16) . 6_557
C2 C3 C4 C5 -179.4(14) . .
C2 C3 C17 C15 -177.6(14) . .
C3 C4 C5 N1 -178.6(14) . .
C3 C4 C5 C14 -5(3) . .
C4 C3 C17 C15 2(2) . .
C4 C5 C14 C15 6(3) . .
C5 N1 N2 C6 177.4(16) . .
C5 C14 C15 C16 171.4(14) . .
C5 C14 C15 C17 -3(3) . .
C6 C7 C8 C9 -175(2) . .
C6 C7 C8 C10 5(2) . .
C6 C7 C8 C9A -175.2(19) . .
C7 C6 C13 C11 7(2) . .
C7 C8 C9 O5 175(3) . .
C7 C8 C9 O6 -5(5) . .
C7 C8 C10 C11 -2(2) . .
C7 C8 C9A O6A 3(3) . .
C7 C8 C9A O5A 165(2) . .
C8 C10 C11 C12 178.7(13) . .
C8 C10 C11 C13 2(2) . .
C8 C9A O6A Zn3 178(3) . .
C8 C9A O5A Zn3 -162.7(19) . 5_556
C9 C8 C10 C11 179(3) . .
C10 C8 C9 O5 -5(5) . .
C10 C8 C9 O6 175(3) . .
C10 C8 C9A O6A -177(2) . .
C10 C8 C9A O5A -15(3) . .
C10 C11 C12 O8 178.8(13) . .
C10 C11 C12 O9 -7.5(19) . .
C10 C11 C13 C6 -4(2) . .
C12 C11 C13 C6 178.5(13) . .
C13 C6 C7 C8 -8(3) . .
C13 C11 C12 O8 -4(2) . .
C13 C11 C12 O9 169.7(13) . .
C14 C15 C16 O10 -174.8(13) . .
C14 C15 C16 O11 17.0(18) . .
C14 C15 C17 C3 -1(2) . .
C16 C15 C17 C3 -175.4(13) . .
C17 C3 C4 C5 1(2) . .
C17 C15 C16 O10 -0.6(18) . .
C17 C15 C16 O11 -168.7(12) . .
C18 C19 C20 N3 180(2) . .
C18 C19 C20 C19 0.3(12) . 6_557
C19 C18 C21 C18 0.3(11) . 6_557
C20 N3 N3A C30 179(3) . .
C21 C18 C19 C20 -1(2) . .
C23 N4 C22 O15 172(3) . .
C23 N4 C22 C25 -23(4) . .
C24 N4 C22 O15 16(3) . .
C24 N4 C22 C25 -180(2) . .
C26 C27 C28 C27 178.6(16) . 6_557
C26 C27 C29 C30 -179.6(14) . .
C27 C29 C30 C29 0.9(14) . 6_557
C27 C29 C30 N3A 178(3) . .
C28 C27 C29 C30 -2(3) . .
C29 C27 C28 C27 0.8(12) . 6_557
C29 C30 N3A N3 5(4) . .
C29 C30 N3A N3 -177(2) 6_557 .
N3A N3 C20 C19 178.1(19) . .
N3A N3 C20 C19 -3(4) . 6_557
C9A C8 C10 C11 178.4(16) . .
O6A C9A O5A Zn3 -2(4) . 5_556
O5A C9A O6A Zn3 14(5) . .

loop_
_platon_squeeze_void_nr
_platon_squeeze_void_average_x
_platon_squeeze_void_average_y
_platon_squeeze_void_average_z
_platon_squeeze_void_volume
_platon_squeeze_void_count_electrons
_platon_squeeze_void_content
1 0.000 0.000 0.000 44 23 '0.33 methanol'
2 0.175 0.606 0.011 5630 1701 '1.66 N,N-dimethylacetamide and 0.5 methanol'

loop_
_twin_individual_id
_twin_individual_mass_fraction_refined
1 0.51(3)
2 0.49(3)
